data_2018453
loop_
_publ_author_name
'Landre, I. M. R.'
'Martins, F. T.'
'Ellena, J. A.'
'Dos Santos, M. H.'
'Doriguetto, A. C.'

_publ_section_title
;
 Pseudopolymorphism in hydroxybenzophenones: the dihydrate of
 2,2',4,4'-tetrahydroxybenzophenone
;
_journal_coeditor_code FA3271
_journal_issue 4
_journal_name_full 'Acta Crystallographica Section C'
_journal_page_first o156
_journal_page_last o159
_journal_paper_doi 10.1107/S0108270112008748
_journal_volume 68
_journal_year 2012
_chemical_formula_iupac 'C13 H10 O5 , 2H2 O'
_chemical_formula_moiety 'C13 H10 O5, 2(H2 O)'
_chemical_formula_sum 'C13 H14 O7'
_chemical_formula_weight 282.24
_chemical_name_common
;
2,2',4,4'-tetrahydroxybenzophenone dihydrate
;
_chemical_name_systematic
;
bis(2,4-dihydroxyphenyl)methanone dihydrate
;
_space_group_IT_number 15
_symmetry_cell_setting monoclinic
_symmetry_space_group_name_Hall '-C 2yc'
_symmetry_space_group_name_H-M 'C 1 2/c 1'
_atom_sites_solution_hydrogens geom
_atom_sites_solution_primary direct
_atom_sites_solution_secondary difmap
_audit_creation_method 'WinGX routine CIF_UPDATE'
_cell_angle_alpha 90
_cell_angle_beta 100.628(2)
_cell_angle_gamma 90
_cell_formula_units_Z 4
_cell_length_a 15.1394(4)
_cell_length_b 7.7629(3)
_cell_length_c 11.0690(4)
_cell_measurement_reflns_used 7662
_cell_measurement_temperature 295(2)
_cell_measurement_theta_max 26.022
_cell_measurement_theta_min 2.91
_cell_volume 1278.58(8)
_computing_cell_refinement 'HKL Scalepack (Otwinowski & Minor 1997)'
_computing_data_collection 'COLLECT (Nonius, 1999)'
_computing_data_reduction 'HKL Denzo and Scalepack (Otwinowski & Minor 1997)'
_computing_molecular_graphics 'ORTEP-3 for Windows (Farrugia, 1997)'
_computing_publication_material 'WinGX publication routines (Farrugia, 1999)'
_computing_structure_refinement 'SHELXL97 (Sheldrick, 2008)'
_computing_structure_solution 'SHELXS97 (Sheldrick, 2008)'
_diffrn_ambient_temperature 295
_diffrn_detector_area_resol_mean 9
_diffrn_measured_fraction_theta_full 0.982
_diffrn_measured_fraction_theta_max 0.982
_diffrn_measurement_device_type 'Nonius KappaCCD area-detector'
_diffrn_measurement_method 'CCD rotation images, thick slices'
_diffrn_radiation_monochromator graphite
_diffrn_radiation_type MoK\a
_diffrn_radiation_wavelength 0.71073
_diffrn_reflns_av_R_equivalents 0.0513
_diffrn_reflns_limit_h_max 18
_diffrn_reflns_limit_h_min -18
_diffrn_reflns_limit_k_max 9
_diffrn_reflns_limit_k_min -9
_diffrn_reflns_limit_l_max 13
_diffrn_reflns_limit_l_min -12
_diffrn_reflns_number 7103
_diffrn_reflns_theta_full 26.04
_diffrn_reflns_theta_max 26.04
_diffrn_reflns_theta_min 3.36
_exptl_absorpt_coefficient_mu 0.121
_exptl_absorpt_correction_type none
_exptl_crystal_colour colourless
_exptl_crystal_density_diffrn 1.466
_exptl_crystal_density_method 'not measured'
_exptl_crystal_description prism
_exptl_crystal_F_000 592
_exptl_crystal_size_max 0.05
_exptl_crystal_size_mid 0.05
_exptl_crystal_size_min 0.05
_refine_diff_density_max 0.137
_refine_diff_density_min -0.152
_refine_ls_extinction_method none
_refine_ls_goodness_of_fit_ref 1.044
_refine_ls_hydrogen_treatment mixed
_refine_ls_matrix_type full
_refine_ls_number_parameters 101
_refine_ls_number_reflns 1240
_refine_ls_number_restraints 0
_refine_ls_restrained_S_all 1.044
_refine_ls_R_factor_all 0.0541
_refine_ls_R_factor_gt 0.0428
_refine_ls_shift/su_max 0
_refine_ls_shift/su_mean 0
_refine_ls_structure_factor_coef Fsqd
_refine_ls_weighting_details 'calc w = 1/[\s^2^(Fo^2^)+(0.0728P)^2^+0.4275P] where P=(Fo^2^+2Fc^2^)/3'
_refine_ls_weighting_scheme calc
_refine_ls_wR_factor_ref 0.126
_reflns_number_gt 981
_reflns_number_total 1240
_reflns_threshold_expression I>2\s(I)
_cod_data_source_file fa3271.cif
_cod_data_source_block I
_cod_original_cell_volume 1278.57(8)
_cod_original_sg_symbol_H-M 'C 2/c'
_cod_database_code 2018453
_cod_database_fobs_code 2018453

loop_
_symmetry_equiv_pos_as_xyz
'x, y, z'
'-x, y, -z+1/2'
'x+1/2, y+1/2, z'
'-x+1/2, y+1/2, -z+1/2'
'-x, -y, -z'
'x, -y, z-1/2'
'-x+1/2, -y+1/2, -z'
'x+1/2, -y+1/2, z-1/2'

loop_
_atom_site_type_symbol
_atom_site_label
_atom_site_fract_x
_atom_site_fract_y
_atom_site_fract_z
_atom_site_U_iso_or_equiv
_atom_site_adp_type
_atom_site_calc_flag
_atom_site_refinement_flags
_atom_site_occupancy
C C1 0.44815(8) 0.48865(19) 0.14427(12) 0.0359(4) Uani d . 1
C C2 0.37980(9) 0.57568(18) 0.06271(13) 0.0373(4) Uani d . 1
C C3 0.32772(9) 0.49145(19) -0.03477(12) 0.0401(4) Uani d . 1
H H3 0.281 0.5494 -0.0847 0.048 Uiso calc R 1
C C4 0.34478(9) 0.32128(19) -0.05843(12) 0.0377(4) Uani d . 1
C C5 0.41609(10) 0.23521(19) 0.01498(13) 0.0407(4) Uani d . 1
H H5 0.4296 0.1222 -0.0029 0.049 Uiso calc R 1
C C6 0.46581(9) 0.31833(19) 0.11319(13) 0.0396(4) Uani d . 1
H H6 0.5132 0.2599 0.1614 0.048 Uiso calc R 1
C C7 0.5 0.5795(3) 0.25 0.0375(5) Uani d S 1
O O1 0.5 0.74181(18) 0.25 0.0469(4) Uani d S 1
O O2 0.36230(8) 0.74570(14) 0.07727(11) 0.0489(4) Uani d . 1
O O3 0.29250(8) 0.24425(15) -0.15537(10) 0.0486(3) Uani d . 1
H H2A 0.4087(16) 0.785(3) 0.139(2) 0.073 Uiso d . 1
H H3A 0.3047(14) 0.133(3) -0.1561(19) 0.073 Uiso d . 1
O O4 0.33177(8) -0.08554(14) -0.16605(11) 0.0553(4) Uani d G 1
H H4A 0.3321 -0.127 -0.0971 0.083 Uiso d G 1
H H4B 0.3007 -0.1431 -0.225 0.083 Uiso d G 1

loop_
_atom_site_aniso_label
_atom_site_aniso_U_11
_atom_site_aniso_U_22
_atom_site_aniso_U_33
_atom_site_aniso_U_12
_atom_site_aniso_U_13
_atom_site_aniso_U_23
C1 0.0361(7) 0.0369(8) 0.0324(7) 0.0013(5) 0.0008(6) 0.0006(5)
C2 0.0405(7) 0.0335(8) 0.0369(7) 0.0040(5) 0.0044(6) 0.0026(5)
C3 0.0394(7) 0.0392(8) 0.0377(8) 0.0051(6) -0.0038(6) 0.0034(6)
C4 0.0394(7) 0.0387(8) 0.0324(7) -0.0022(6) -0.0003(5) 0.0016(6)
C5 0.0453(8) 0.0356(8) 0.0383(7) 0.0050(6) -0.0003(6) -0.0011(6)
C6 0.0383(7) 0.0402(8) 0.0371(7) 0.0063(6) -0.0016(6) 0.0019(6)
C7 0.0392(10) 0.0363(11) 0.0360(10) 0 0.0043(8) 0
O1 0.0568(9) 0.0363(8) 0.0423(8) 0 -0.0048(7) 0
O2 0.0573(7) 0.0360(6) 0.0465(6) 0.0103(5) -0.0087(5) -0.0021(4)
O3 0.0556(7) 0.0398(6) 0.0419(6) 0.0007(5) -0.0138(5) -0.0021(5)
O4 0.0650(8) 0.0420(7) 0.0507(7) -0.0015(5) -0.0105(6) -0.0027(5)

loop_
_atom_type_symbol
_atom_type_description
_atom_type_scat_dispersion_real
_atom_type_scat_dispersion_imag
_atom_type_scat_source
C C 0.0033 0.0016 'International Tables Vol C Tables 4.2.6.8 and 6.1.1.4'
H H 0 0 'International Tables Vol C Tables 4.2.6.8 and 6.1.1.4'
O O 0.0106 0.006 ' International Tables Vol C Tables 4.2.6.8 and 6.1.1.4'

loop_
_geom_angle_atom_site_label_1
_geom_angle_atom_site_label_2
_geom_angle_atom_site_label_3
_geom_angle_site_symmetry_1
_geom_angle_site_symmetry_3
_geom_angle
C6 C1 C2 . . 116.34(12)
C6 C1 C7 . . 123.43(12)
C2 C1 C7 . . 120.11(14)
O2 C2 C3 . . 117.18(12)
O2 C2 C1 . . 121.55(13)
C3 C2 C1 . . 121.26(13)
C2 C3 C4 . . 120.17(12)
C2 C3 H3 . . 119.9
C4 C3 H3 . . 119.9
O3 C4 C3 . . 118.16(12)
O3 C4 C5 . . 121.85(14)
C3 C4 C5 . . 119.96(13)
C6 C5 C4 . . 119.41(14)
C6 C5 H5 . . 120.3
C4 C5 H5 . . 120.3
C5 C6 C1 . . 122.56(12)
C5 C6 H6 . . 118.7
C1 C6 H6 . . 118.7
O1 C7 C1 . 2_655 118.79(9)
O1 C7 C1 . . 118.79(9)
C1 C7 C1 2_655 . 122.42(18)
C2 O2 H2A . . 105.4(13)
C4 O3 H3A . . 110.3(14)
H4A O4 H4B . . 114.1

loop_
_geom_bond_atom_site_label_1
_geom_bond_atom_site_label_2
_geom_bond_site_symmetry_2
_geom_bond_distance
C1 C6 . 1.404(2)
C1 C2 . 1.4134(19)
C1 C7 . 1.4644(16)
C2 O2 . 1.3616(17)
C2 C3 . 1.378(2)
C3 C4 . 1.380(2)
C3 H3 . 0.93
C4 O3 . 1.3498(17)
C4 C5 . 1.396(2)
C5 C6 . 1.365(2)
C5 H5 . 0.93
C6 H6 . 0.93
C7 O1 . 1.260(2)
C7 C1 2_655 1.4644(16)
O2 H2A . 0.93(3)
O3 H3A . 0.88(2)
O4 H4A . 0.8278
O4 H4B . 0.8559

loop_
_geom_hbond_atom_site_label_D
_geom_hbond_atom_site_label_H
_geom_hbond_atom_site_label_A
_geom_hbond_site_symmetry_A
_geom_hbond_distance_DH
_geom_hbond_distance_HA
_geom_hbond_distance_DA
_geom_hbond_angle_DHA
_geom_hbond_publ_flag
O2 H2A O1 . 0.94(2) 1.71(2) 2.5560(10) 150(2) yes
O3 H3A O4 . 0.88(2) 1.75(2) 2.636(2) 176(2) yes
O4 H4A O2 1_545 0.83 2.14 2.954(2) 167 yes
O4 H4B O3 4_544 0.86 1.95 2.797(2) 167 yes

loop_
_geom_torsion_atom_site_label_1
_geom_torsion_atom_site_label_2
_geom_torsion_atom_site_label_3
_geom_torsion_atom_site_label_4
_geom_torsion_site_symmetry_4
_geom_torsion
C6 C1 C2 O2 . -174.01(13)
C7 C1 C2 O2 . 2.2(2)
C6 C1 C2 C3 . 6.3(2)
C7 C1 C2 C3 . -177.48(11)
O2 C2 C3 C4 . 176.80(13)
C1 C2 C3 C4 . -3.5(2)
C2 C3 C4 O3 . -179.53(13)
C2 C3 C4 C5 . -1.3(2)
O3 C4 C5 C6 . -178.86(14)
C3 C4 C5 C6 . 3.0(2)
C4 C5 C6 C1 . 0.1(2)
C2 C1 C6 C5 . -4.6(2)
C7 C1 C6 C5 . 179.28(13)
C6 C1 C7 O1 . 157.60(11)
C2 C1 C7 O1 . -18.33(14)
C6 C1 C7 C1 2_655 -22.40(11)
C2 C1 C7 C1 2_655 161.67(14)
